data_2005862
loop_
_publ_author_name
'Patnaik, S.'
'Vishnumurthy, K.'
'Sridhar, M.'
'Chandrasekhar, S.'
'Usha, K.'
'Guru Row, T. N.'

_publ_section_title
;
 2-Methylperimidinium Acetate Monohydrate
;
_journal_issue 1
_journal_name_full 'Acta Crystallographica Section C'
_journal_page_first 130
_journal_page_last 132
_journal_paper_doi 10.1107/S0108270196012589
_journal_volume 53
_journal_year 1997
_chemical_formula_iupac 'C12 H11 N2 + , C2 H3 O2 - , H2 O'
_chemical_formula_structural 'C14 H16 N2 O3'
_chemical_formula_sum 'C14 H16 N2 O3'
_chemical_formula_weight 260.29
_chemical_melting_point 368(2)
_chemical_name_systematic
;
 2-methylperimidinium acetate monohydrate
;
_space_group_IT_number 14
_symmetry_cell_setting monoclinic
_symmetry_space_group_name_Hall '-P 2ybc'
_symmetry_space_group_name_H-M 'P 1 21/c 1'
_audit_creation_method SHELXL
_cell_angle_alpha 90.00
_cell_angle_beta 93.50(2)
_cell_angle_gamma 90.00
_cell_formula_units_Z 4
_cell_length_a 8.480(2)
_cell_length_b 7.436(2)
_cell_length_c 20.783(2)
_cell_measurement_reflns_used 25
_cell_measurement_temperature 293(2)
_cell_measurement_theta_max 26
_cell_measurement_theta_min 7
_cell_volume 1308.1(5)
_computing_cell_refinement XSCANS
_computing_data_collection 'XSCANS (Fait, 1991)'
_computing_data_reduction XSCANS
_computing_molecular_graphics 'PLUTO82 (Motherwell, Sussman & Beebf, 1982) and ORTEPII (Johnson, 1976)'
_computing_publication_material SHELXL93
_computing_structure_refinement 'SHELXL93 (Sheldrick, 1993)'
_computing_structure_solution 'SHELXS86 (Sheldrick, 1990)'
_diffrn_ambient_temperature 293(2)
_diffrn_measurement_device 'Enraf Nonius CAD4 diffractometer'
_diffrn_measurement_method \w/2\q
_diffrn_radiation_source 'fine-focus sealed tube'
_diffrn_radiation_type CuK~\a~
_diffrn_radiation_wavelength 1.5418
_diffrn_reflns_av_R_equivalents 0.0270
_diffrn_reflns_av_sigmaI/netI 0.0206
_diffrn_reflns_limit_h_max 9
_diffrn_reflns_limit_h_min 0
_diffrn_reflns_limit_k_max 7
_diffrn_reflns_limit_k_min 0
_diffrn_reflns_limit_l_max 23
_diffrn_reflns_limit_l_min -23
_diffrn_reflns_number 2051
_diffrn_reflns_theta_max 60.04
_diffrn_reflns_theta_min 4.26
_diffrn_standards_decay_% 0
_diffrn_standards_interval_count 99
_diffrn_standards_number 3
_exptl_absorpt_coefficient_mu 0.773
_exptl_absorpt_correction_type none
_exptl_crystal_colour yellow
_exptl_crystal_density_diffrn 1.322
_exptl_crystal_description needle
_exptl_crystal_F_000 552
_exptl_crystal_size_max .6
_exptl_crystal_size_mid .1
_exptl_crystal_size_min .1
_refine_diff_density_max 0.264
_refine_diff_density_min -0.278
_refine_ls_extinction_method none
_refine_ls_goodness_of_fit_all 1.093
_refine_ls_goodness_of_fit_obs 1.026
_refine_ls_hydrogen_treatment 'H atoms refined using a riding model'
_refine_ls_matrix_type full
_refine_ls_number_parameters 169
_refine_ls_number_reflns 1900
_refine_ls_number_restraints 0
_refine_ls_restrained_S_all 1.155
_refine_ls_restrained_S_obs 1.026
_refine_ls_R_factor_all 0.0753
_refine_ls_R_factor_obs 0.0531
_refine_ls_shift/esd_max 0.001
_refine_ls_shift/esd_mean 0.001
_refine_ls_structure_factor_coef Fsqd
_refine_ls_weighting_details 'w = 1/[\s^2^(Fo^2^)+(0.0671P)^2^+1.0843P] where P=(Fo^2^+2Fc^2^)/3'
_refine_ls_weighting_scheme calc
_refine_ls_wR_factor_all 0.1656
_refine_ls_wR_factor_obs 0.1289
_reflns_number_observed 1500
_reflns_number_total 1910
_reflns_observed_criterion >2\s(I)
_cod_data_source_file fg1235.cif
_cod_data_source_block sc1
_cod_depositor_comments
;
The following automatic conversions were performed:
'_symmetry_cell_setting' value 'Monoclinic' changed to 'monoclinic'
according to '/home/saulius/struct/CIF-dictionaries/cif_core.dic'
dictionary named 'cif_core.dic' version 2.4.1 from 2010-06-29.

Automatic conversion script
Id: cif_fix_enum 1527 2010-12-29 10:47:43Z saulius 

The following automatic conversions were performed:

'_symmetry_cell_setting' value 'Monoclinic' changed to 'monoclinic'
according to /home/saulius/struct/CIF-dictionaries/cif_core.dic
dictionary named 'cif_core.dic' version 2.4.1 from
2010-06-29.

'_geom_bond_publ_flag' value 'YES' changed to 'yes'
according to /home/saulius/struct/CIF-dictionaries/cif_core.dic
dictionary named 'cif_core.dic' version 2.4.1 from 2010-06-29 (19
times).

'_geom_angle_publ_flag' value 'YES' changed to 'yes'
according to /home/saulius/struct/CIF-dictionaries/cif_core.dic
dictionary named 'cif_core.dic' version 2.4.1 from 2010-06-29 (26
times).

Automatic conversion script
Id: cif_fix_values 1715 2011-07-08 13:25:40Z adriana 

The following automatic conversions were performed:

'_refine_ls_weighting_scheme' value 'calc w =
1/[\s^2^(Fo^2^)+(0.0671P)^2^+1.0843P] where P=(Fo^2^+2Fc^2^)/3' was
changed to 'calc'. New tag '_refine_ls_weighting_details' was
created. The value of the new tag was set to 'w =
1/[\s^2^(Fo^2^)+(0.0671P)^2^+1.0843P] where P=(Fo^2^+2Fc^2^)/3'.

Automatic conversion script
Id: cif_fix_values 3143 2015-03-26 13:38:13Z robertas 
;
_cod_original_sg_symbol_H-M 'P 21/c'
_cod_database_code 2005862

loop_
_symmetry_equiv_pos_as_xyz
'x, y, z'
'-x, y+1/2, -z+1/2'
'-x, -y, -z'
'x, -y+1/2, z+1/2'

loop_
_atom_site_aniso_label
_atom_site_aniso_U_11
_atom_site_aniso_U_22
_atom_site_aniso_U_33
_atom_site_aniso_U_12
_atom_site_aniso_U_13
_atom_site_aniso_U_23
N1 0.0413(13) 0.0472(15) 0.0446(13) 0.0001(11) 0.0009(10) -0.0024(11)
N2 0.0366(12) 0.0524(15) 0.0397(12) -0.0047(11) -0.0050(10) 0.0007(11)
C1 0.042(2) 0.045(2) 0.043(2) -0.0065(13) -0.0017(12) 0.0019(13)
C2 0.043(2) 0.040(2) 0.0400(14) -0.0061(12) -0.0015(12) 0.0006(12)
C3 0.044(2) 0.034(2) 0.041(2) -0.0062(12) -0.0034(12) 0.0051(12)
C4 0.047(2) 0.036(2) 0.043(2) -0.0053(13) -0.0046(12) 0.0043(12)
C5 0.045(2) 0.051(2) 0.061(2) 0.0023(14) -0.0092(14) 0.007(2)
C6 0.061(2) 0.062(2) 0.056(2) 0.000(2) -0.023(2) 0.009(2)
C7 0.071(2) 0.057(2) 0.043(2) -0.002(2) -0.014(2) 0.0045(15)
C8 0.060(2) 0.038(2) 0.041(2) -0.0067(14) -0.0045(13) 0.0032(13)
C9 0.071(2) 0.057(2) 0.040(2) -0.003(2) 0.0061(15) -0.0013(14)
C10 0.056(2) 0.062(2) 0.055(2) 0.000(2) 0.0126(15) -0.002(2)
C11 0.043(2) 0.059(2) 0.050(2) -0.0033(14) 0.0002(13) 0.0009(15)
C12 0.055(2) 0.075(2) 0.043(2) -0.006(2) -0.0001(13) -0.007(2)
O1 0.0455(12) 0.083(2) 0.0466(12) 0.0070(11) -0.0088(9) -0.0078(11)
O2 0.0455(12) 0.087(2) 0.0639(14) 0.0029(12) 0.0032(10) -0.0163(13)
C13 0.043(2) 0.053(2) 0.045(2) 0.0042(14) -0.0047(13) 0.0029(14)
C14 0.046(2) 0.088(3) 0.060(2) -0.005(2) -0.0008(14) -0.013(2)

loop_
_atom_site_label
_atom_site_occupancy
_atom_site_fract_x
_atom_site_fract_y
_atom_site_fract_z
_atom_site_U_iso_or_equiv
_atom_site_thermal_displace_type
_atom_site_calc_flag
_atom_site_refinement_flags
_atom_site_type_symbol
N1 1 0.1189(3) 0.1447(3) 0.41911(11) 0.0444(6) Uani d . N
H1 1 0.1970(3) 0.0978(3) 0.40065(11) 0.053 Uiso calc R H
N2 1 -0.1388(3) 0.2392(3) 0.41091(10) 0.0432(6) Uani d . N
H2 1 -0.2240(3) 0.2560(3) 0.38709(10) 0.052 Uiso calc R H
C1 1 -0.0145(3) 0.1723(4) 0.38452(13) 0.0436(7) Uani d . C
C2 1 -0.1373(3) 0.2843(4) 0.47678(13) 0.0411(7) Uani d . C
C3 1 0.0062(3) 0.2610(4) 0.51362(12) 0.0398(7) Uani d . C
C4 1 0.1387(3) 0.1887(4) 0.48489(13) 0.0425(7) Uani d . C
C5 1 0.2797(4) 0.1658(4) 0.51948(15) 0.0529(8) Uani d . C
H5 1 0.3664(4) 0.1169(4) 0.50037(15) 0.063 Uiso calc R H
C6 1 0.2906(4) 0.2180(5) 0.5846(2) 0.0606(9) Uani d . C
H6 1 0.3863(4) 0.2046(5) 0.6084(2) 0.073 Uiso calc R H
C7 1 0.1649(4) 0.2875(4) 0.61389(15) 0.0576(9) Uani d . C
H7 1 0.1764(4) 0.3212(4) 0.65700(15) 0.069 Uiso calc R H
C8 1 0.0176(4) 0.3088(4) 0.57953(13) 0.0467(7) Uani d . C
C9 1 -0.1201(4) 0.3771(4) 0.60619(14) 0.0557(8) Uani d . C
H9 1 -0.1166(4) 0.4097(4) 0.64946(14) 0.067 Uiso calc R H
C10 1 -0.2570(4) 0.3957(5) 0.56952(15) 0.0573(8) Uani d . C
H10 1 -0.3458(4) 0.4399(5) 0.58837(15) 0.069 Uiso calc R H
C11 1 -0.2681(3) 0.3501(4) 0.50381(14) 0.0506(8) Uani d . C
H11 1 -0.3627(3) 0.3645(4) 0.47925(14) 0.061 Uiso calc R H
C12 1 -0.0239(4) 0.1291(5) 0.31447(14) 0.0577(9) Uani d . C
H12A 1 -0.0645(25) 0.0095(12) 0.3080(2) 0.086 Uiso calc R H
H12B 1 0.0796(6) 0.1367(30) 0.2983(3) 0.086 Uiso calc R H
H12C 1 -0.0929(21) 0.2133(19) 0.2918(2) 0.086 Uiso calc R H
O1 1 0.5870(2) 0.2011(3) 0.84757(9) 0.0587(6) Uani d . O
O2 1 0.6843(2) 0.0797(3) 0.76138(11) 0.0656(7) Uani d . O
C13 1 0.5721(3) 0.1223(4) 0.79357(14) 0.0476(7) Uani d . C
C14 1 0.4064(4) 0.0808(5) 0.7681(2) 0.0645(9) Uani d . C
H14A 1 0.3360(6) 0.1720(18) 0.7820(10) 0.097 Uiso calc R H
H14B 1 0.3750(11) -0.0341(15) 0.7841(9) 0.097 Uiso calc R H
H14C 1 0.4023(7) 0.0778(33) 0.7218(2) 0.097 Uiso calc R H
O1W 1 0.3749(2) 0.0269(3) 0.36254(10) 0.0582(6) Uiso d . O
H1W 1 0.4098 0.1210 0.3708 0.050 Uiso d . H
H2W 1 0.3454 -0.0196 0.3307 0.050 Uiso d . H

loop_
_atom_type_symbol
_atom_type_description
_atom_type_scat_dispersion_real
_atom_type_scat_dispersion_imag
_atom_type_scat_source
C C 0.0181 0.0091 'International Tables Vol C Tables 4.2.6.8 and 6.1.1.4'
H H 0.0000 0.0000 'International Tables Vol C Tables 4.2.6.8 and 6.1.1.4'
N N 0.0311 0.0180 'International Tables Vol C Tables 4.2.6.8 and 6.1.1.4'
O O 0.0492 0.0322 'International Tables Vol C Tables 4.2.6.8 and 6.1.1.4'

loop_
_geom_angle_atom_site_label_1
_geom_angle_atom_site_label_2
_geom_angle_atom_site_label_3
_geom_angle
_geom_angle_publ_flag
C1 N1 C4 122.8(2) yes
C1 N2 C2 122.4(2) yes
N2 C1 N1 120.9(2) yes
N2 C1 C12 119.5(2) yes
N1 C1 C12 119.5(3) yes
C11 C2 N2 121.8(2) yes
C11 C2 C3 121.2(3) yes
N2 C2 C3 117.0(2) yes
C2 C3 C4 120.1(2) yes
C2 C3 C8 120.1(3) yes
C4 C3 C8 119.9(3) yes
C5 C4 N1 122.0(3) yes
C5 C4 C3 121.2(3) yes
N1 C4 C3 116.7(2) yes
C4 C5 C6 118.4(3) yes
C7 C6 C5 121.9(3) yes
C6 C7 C8 120.7(3) yes
C7 C8 C3 117.9(3) yes
C7 C8 C9 124.6(3) yes
C3 C8 C9 117.4(3) yes
C10 C9 C8 120.9(3) yes
C9 C10 C11 121.8(3) yes
C2 C11 C10 118.6(3) yes
O2 C13 O1 124.0(3) yes
O2 C13 C14 119.3(3) yes
O1 C13 C14 116.6(3) yes

loop_
_geom_bond_atom_site_label_1
_geom_bond_atom_site_label_2
_geom_bond_distance
_geom_bond_publ_flag
N1 C1 1.318(3) yes
N1 C4 1.406(3) yes
N2 C1 1.315(4) yes
N2 C2 1.409(3) yes
C1 C12 1.488(4) yes
C2 C11 1.365(4) yes
C2 C3 1.409(4) yes
C3 C4 1.410(4) yes
C3 C8 1.413(4) yes
C4 C5 1.368(4) yes
C5 C6 1.406(4) yes
C6 C7 1.360(5) yes
C7 C8 1.410(4) yes
C8 C9 1.417(4) yes
C9 C10 1.356(4) yes
C10 C11 1.405(4) yes
O1 C13 1.265(3) yes
O2 C13 1.238(3) yes
C13 C14 1.504(4) yes

loop_
_geom_torsion_atom_site_label_1
_geom_torsion_atom_site_label_2
_geom_torsion_atom_site_label_3
_geom_torsion_atom_site_label_4
_geom_torsion
C2 N2 C1 N1 -0.2(4)
C2 N2 C1 C12 -179.5(3)
C4 N1 C1 N2 -1.9(4)
C4 N1 C1 C12 177.4(3)
C1 N2 C2 C11 -178.6(3)
C1 N2 C2 C3 2.3(4)
C11 C2 C3 C4 178.5(3)
N2 C2 C3 C4 -2.4(4)
C11 C2 C3 C8 -1.1(4)
N2 C2 C3 C8 178.0(2)
C1 N1 C4 C5 -177.4(3)
C1 N1 C4 C3 1.6(4)
C2 C3 C4 C5 179.6(3)
C8 C3 C4 C5 -0.8(4)
C2 C3 C4 N1 0.6(4)
C8 C3 C4 N1 -179.8(2)
N1 C4 C5 C6 178.3(3)
C3 C4 C5 C6 -0.7(4)
C4 C5 C6 C7 0.9(5)
C5 C6 C7 C8 0.4(5)
C6 C7 C8 C3 -1.9(5)
C6 C7 C8 C9 179.0(3)
C2 C3 C8 C7 -178.3(3)
C4 C3 C8 C7 2.1(4)
C2 C3 C8 C9 0.9(4)
C4 C3 C8 C9 -178.7(3)
C7 C8 C9 C10 179.1(3)
C3 C8 C9 C10 -0.1(4)
C8 C9 C10 C11 -0.6(5)
N2 C2 C11 C10 -178.7(3)
C3 C2 C11 C10 0.4(5)
C9 C10 C11 C2 0.5(5)

loop_
_cod_related_entry_id
_cod_related_entry_database
_cod_related_entry_code
1 ChemSpider 21137903
